data_4325502
loop_
_publ_author_name
'Traian D. Pasatoiu'
'Carmen Tiseanu'
'Augustin M. Madalan'
'Bogdan Jurca'
'Carine Duhayon'
'Jean Pascal Sutter'
'Marius Andruh'

_publ_section_title
;
 Study of the Luminescent and Magnetic Properties of a Series of
 Heterodinuclear [ZnIILnIII] Complexes
;
_journal_name_full 'Inorganic Chemistry'
_journal_page_first 5879
_journal_page_last 5889
_journal_paper_doi 10.1021/ic200426w
_journal_volume 50
_journal_year 2011
_chemical_formula_moiety 'C19 H20 Dy1 N5 O14 Zn1'
_chemical_formula_sum 'C19 H20 Dy N5 O14 Zn'
_chemical_formula_weight 770.27
_space_group_IT_number 14
_symmetry_cell_setting monoclinic
_symmetry_space_group_name_Hall '-P 2ybc'
_symmetry_space_group_name_H-M 'P 1 21/c 1'
_atom_sites_solution_hydrogens geom
_atom_sites_solution_primary direct
_audit_creation_date 08-02-25
_audit_creation_method CRYSTALS_ver_12.84
_cell_angle_alpha 90
_cell_angle_beta 103.294(3)
_cell_angle_gamma 90
_cell_formula_units_Z 4
_cell_length_a 8.8412(2)
_cell_length_b 29.0027(10)
_cell_length_c 10.0702(3)
_cell_measurement_reflns_used 16620
_cell_measurement_temperature 180
_cell_measurement_theta_max 29
_cell_measurement_theta_min 3
_cell_volume 2512.99(13)
_computing_cell_refinement 'CrysAlis RED, (Oxford Diffraction, 2002)'
_computing_data_collection 'Xcalibur, (Oxford Diffraction, 2002)'
_computing_data_reduction 'CrysAlis RED, (Oxford Diffraction, 2002)'
_computing_molecular_graphics 'CAMERON (Watkin et al., 1996)'
_computing_publication_material 'CRYSTALS (Betteridge et al., 2003)'
_computing_structure_refinement 'CRYSTALS (Betteridge et al., 2003)'
_computing_structure_solution 'SIR92 (Altomare et al., 1994)'
_diffrn_ambient_temperature 180
_diffrn_measured_fraction_theta_full 0.998
_diffrn_measured_fraction_theta_max 0.998
_diffrn_measurement_device_type 'Oxford Diffraction XCALIBUR'
_diffrn_measurement_method '\f & \w scans'
_diffrn_radiation_monochromator graphite
_diffrn_radiation_type 'Mo K\a'
_diffrn_radiation_wavelength 0.71073
_diffrn_reflns_av_R_equivalents 0.039
_diffrn_reflns_limit_h_max 10
_diffrn_reflns_limit_h_min -12
_diffrn_reflns_limit_k_max 36
_diffrn_reflns_limit_k_min -39
_diffrn_reflns_limit_l_max 13
_diffrn_reflns_limit_l_min -13
_diffrn_reflns_number 23875
_diffrn_reflns_theta_full 29.094
_diffrn_reflns_theta_max 29.094
_diffrn_reflns_theta_min 2.753
_diffrn_standards_number 0
_exptl_absorpt_coefficient_mu 3.986
_exptl_absorpt_correction_T_max 0.55
_exptl_absorpt_correction_T_min 0.51
_exptl_absorpt_correction_type multi-scan
_exptl_absorpt_process_details
;
[c.f. r.h. blessing, acta cryst. (1995), a51, 33-38]
;
_exptl_crystal_colour colorless
_exptl_crystal_density_diffrn 2.036
_exptl_crystal_description block
_exptl_crystal_F_000 1508
_exptl_crystal_size_max 0.20
_exptl_crystal_size_mid 0.15
_exptl_crystal_size_min 0.15
_refine_diff_density_max 0.77
_refine_diff_density_min -0.75
_refine_ls_extinction_method none
_refine_ls_goodness_of_fit_ref 1.1099
_refine_ls_hydrogen_treatment constr
_refine_ls_matrix_type full
_refine_ls_number_parameters 361
_refine_ls_number_reflns 4347
_refine_ls_number_restraints 0
_refine_ls_R_factor_all 0.0339
_refine_ls_R_factor_gt 0.0182
_refine_ls_shift/su_max 0.001298
_refine_ls_structure_factor_coef F
_refine_ls_weighting_details
;
 Method, part 1, Chebychev polynomial, (Watkin, 1994, Prince, 1982) 
 [weight] = 1.0/[A~0~*T~0~(x)+A~1~*T~1~(x) ... +A~n-1~]*T~n-1~(x)] 
 where A~i~ are the Chebychev coefficients listed below and x= Fcalc/Fmax 
 Method = Robust Weighting (Prince, 1982) 
 W = [weight] * [1-(deltaF/6*sigmaF)^2^]^2^ 
 A~i~ are: 
 3.54 -2.82 2.60 
;
_refine_ls_weighting_scheme calc
_refine_ls_wR_factor_all 0.0250
_refine_ls_wR_factor_gt 0.0212
_refine_ls_wR_factor_ref 0.0212
_reflns_limit_h_max 11
_reflns_limit_h_min -12
_reflns_limit_k_max 39
_reflns_limit_k_min 0
_reflns_limit_l_max 13
_reflns_limit_l_min 0
_reflns_number_gt 4347
_reflns_number_total 6674
_reflns_threshold_expression I>3.0\s(I)
_cod_data_source_file ic200426w_si_006.cif
_cod_data_source_block CRYSTALS_cif
_cod_original_sg_symbol_H-M 'P 1 21/c 1 '
_cod_original_formula_sum 'C19 H20 Dy1 N5 O14 Zn1'
_cod_database_code 4325502

loop_
_symmetry_equiv_pos_as_xyz
x,y,z
-x,-y,-z
-x,y+1/2,-z+1/2
x,-y+1/2,z+1/2

loop_
_atom_site_label
_atom_site_type_symbol
_atom_site_fract_x
_atom_site_fract_y
_atom_site_fract_z
_atom_site_U_iso_or_equiv
_atom_site_occupancy
_atom_site_adp_type
_atom_site_refinement_flags_posn
N1 n 0.4959(3) 0.11337(9) 0.2984(2) 0.0221 1.0000 Uani .
N2 n 0.7779(3) 0.05084(8) 0.3051(2) 0.0254 1.0000 Uani .
O1 O 0.6899(2) 0.19869(7) 0.76468(19) 0.0204 1.0000 Uani .
O2 O 0.6705(2) 0.14272(6) 0.56254(18) 0.0175 1.0000 Uani .
O3 O 0.9080(2) 0.09459(7) 0.56258(19) 0.0180 1.0000 Uani .
O4 O 1.1585(2) 0.12130(7) 0.7316(2) 0.0197 1.0000 Uani .
Dy1 Dy 0.886425(13) 0.137685(4) 0.748674(11) 0.0129 1.0000 Uani .
Zn1 Zn 0.72057(4) 0.107228(10) 0.40466(3) 0.0169 1.0000 Uani .
C1 C 0.5585(3) 0.17327(9) 0.5498(3) 0.0151 1.0000 Uani .
C2 C 0.5649(3) 0.20546(9) 0.6559(3) 0.0164 1.0000 Uani .
C3 C 0.4542(3) 0.23900(10) 0.6501(3) 0.0231 1.0000 Uani .
C4 C 0.3282(4) 0.24094(11) 0.5378(3) 0.0287 1.0000 Uani .
C5 C 0.3142(3) 0.20935(11) 0.4353(3) 0.0258 1.0000 Uani .
C6 C 0.4293(3) 0.17535(10) 0.4381(3) 0.0188 1.0000 Uani .
C7 C 0.4025(3) 0.14361(11) 0.3249(3) 0.0237 1.0000 Uani .
C8 C 0.4332(4) 0.08400(13) 0.1782(3) 0.0332 1.0000 Uani .
C9 C 0.5566(4) 0.06634(11) 0.1095(3) 0.0300 1.0000 Uani .
C10 C 0.6620(5) 0.03048(11) 0.1912(3) 0.0351 1.0000 Uani .
C11 C 0.9166(4) 0.03546(10) 0.3255(3) 0.0253 1.0000 Uani .
C12 C 1.0493(3) 0.04974(9) 0.4298(3) 0.0223 1.0000 Uani .
C13 C 1.1948(4) 0.03341(11) 0.4183(4) 0.0308 1.0000 Uani .
C14 C 1.3279(4) 0.04622(12) 0.5090(4) 0.0341 1.0000 Uani .
C15 C 1.3214(3) 0.07573(10) 0.6163(3) 0.0263 1.0000 Uani .
C16 C 1.1792(3) 0.09139(9) 0.6304(3) 0.0196 1.0000 Uani .
C17 C 1.0401(3) 0.07848(9) 0.5402(3) 0.0173 1.0000 Uani .
C18 C 0.6963(4) 0.22916(11) 0.8796(3) 0.0293 1.0000 Uani .
C19 C 1.2972(3) 0.14330(12) 0.8072(3) 0.0292 1.0000 Uani .
N21 n 0.9848(2) 0.13559(8) 1.0491(2) 0.0175 1.0000 Uani .
N24 n 0.9907(3) 0.22775(8) 0.6823(2) 0.0197 1.0000 Uani .
N27 n 0.7824(4) 0.05174(9) 0.8347(3) 0.0321 1.0000 Uani .
O21 O 1.0841(2) 0.13698(8) 0.9794(2) 0.0259 1.0000 Uani .
O22 O 0.8453(2) 0.13978(7) 0.9869(2) 0.0230 1.0000 Uani .
O23 O 1.0220(2) 0.12974(8) 1.17352(19) 0.0253 1.0000 Uani .
O24 O 0.9360(3) 0.19802(7) 0.5907(2) 0.0247 1.0000 Uani .
O25 O 1.0152(2) 0.21319(7) 0.8038(2) 0.0244 1.0000 Uani .
O26 O 1.0159(3) 0.26711(7) 0.6545(2) 0.0305 1.0000 Uani .
O27 O 0.6895(3) 0.08240(9) 0.7765(2) 0.0344 1.0000 Uani .
O28 O 0.9249(3) 0.05994(8) 0.8448(2) 0.0298 1.0000 Uani .
O29 O 0.7372(4) 0.01645(9) 0.8785(3) 0.0548 1.0000 Uani .
O30 O 0.8265(2) 0.16113(7) 0.3261(2) 0.0246 1.0000 Uani .
H31 H 0.4635 0.2605 0.7208 0.0296 1.0000 Uiso R
H41 H 0.2531 0.2637 0.5315 0.0339 1.0000 Uiso R
H51 H 0.2284 0.2095 0.3619 0.0314 1.0000 Uiso R
H71 H 0.3042 0.1459 0.2641 0.0270 1.0000 Uiso R
H81 H 0.3567 0.0994 0.1114 0.0387 1.0000 Uiso R
H82 H 0.3841 0.0572 0.2093 0.0381 1.0000 Uiso R
H91 H 0.6198 0.0917 0.0902 0.0344 1.0000 Uiso R
H92 H 0.5047 0.0521 0.0241 0.0342 1.0000 Uiso R
H101 H 0.7148 0.0138 0.1306 0.0392 1.0000 Uiso R
H102 H 0.5978 0.0095 0.2287 0.0394 1.0000 Uiso R
H111 H 0.9355 0.0124 0.2650 0.0310 1.0000 Uiso R
H131 H 1.2015 0.0137 0.3472 0.0393 1.0000 Uiso R
H141 H 1.4240 0.0355 0.4995 0.0438 1.0000 Uiso R
H151 H 1.4136 0.0848 0.6766 0.0342 1.0000 Uiso R
H181 H 0.7888 0.2223 0.9474 0.0429 1.0000 Uiso R
H182 H 0.6973 0.2610 0.8499 0.0430 1.0000 Uiso R
H183 H 0.6060 0.2236 0.9161 0.0428 1.0000 Uiso R
H191 H 1.2694 0.1658 0.8678 0.0439 1.0000 Uiso R
H192 H 1.3672 0.1211 0.8613 0.0439 1.0000 Uiso R
H193 H 1.3503 0.1593 0.7471 0.0445 1.0000 Uiso R

loop_
_atom_site_aniso_label
_atom_site_aniso_U_11
_atom_site_aniso_U_22
_atom_site_aniso_U_33
_atom_site_aniso_U_23
_atom_site_aniso_U_13
_atom_site_aniso_U_12
N1 0.0217(11) 0.0290(13) 0.0134(10) -0.0023(9) -0.0010(8) -0.0069(9)
N2 0.0393(14) 0.0182(12) 0.0168(11) -0.0023(9) 0.0022(10) 0.0006(10)
O1 0.0198(9) 0.0231(10) 0.0155(9) -0.0081(7) -0.0017(7) 0.0059(7)
O2 0.0136(8) 0.0224(10) 0.0142(8) -0.0036(7) -0.0014(6) 0.0046(7)
O3 0.0139(8) 0.0235(9) 0.0161(8) -0.0043(7) 0.0025(7) 0.0038(7)
O4 0.0108(8) 0.0263(9) 0.0220(9) -0.0016(8) 0.0039(7) -0.0001(7)
Dy1 0.00984(5) 0.01672(5) 0.01113(5) -0.00130(5) 0.00039(3) 0.00032(5)
Zn1 0.01776(14) 0.01853(14) 0.01296(13) -0.00317(11) 0.00024(11) 0.00006(11)
C1 0.0100(10) 0.0184(12) 0.0170(11) 0.0030(9) 0.0034(9) -0.0005(9)
C2 0.0117(11) 0.0203(12) 0.0165(11) 0.0034(9) 0.0020(9) 0.0018(9)
C3 0.0229(13) 0.0238(14) 0.0251(13) 0.0026(11) 0.0105(11) 0.0083(11)
C4 0.0237(14) 0.0330(16) 0.0303(15) 0.0108(12) 0.0081(12) 0.0150(12)
C5 0.0157(12) 0.0356(16) 0.0246(14) 0.0123(12) 0.0014(10) 0.0069(11)
C6 0.0135(11) 0.0230(13) 0.0197(12) 0.0048(10) 0.0032(9) 0.0008(9)
C7 0.0145(11) 0.0358(17) 0.0184(12) 0.0037(11) -0.0012(9) -0.0044(11)
C8 0.0318(16) 0.0393(18) 0.0231(14) -0.0122(13) -0.0047(12) -0.0106(14)
C9 0.0405(17) 0.0315(16) 0.0150(13) -0.0057(11) 0.0001(12) -0.0052(13)
C10 0.051(2) 0.0240(15) 0.0231(15) -0.0069(12) -0.0055(14) -0.0004(14)
C11 0.0402(17) 0.0158(13) 0.0222(14) -0.0024(10) 0.0118(12) 0.0042(11)
C12 0.0292(14) 0.0176(12) 0.0225(13) 0.0024(10) 0.0111(11) 0.0042(10)
C13 0.0398(17) 0.0234(14) 0.0353(17) 0.0013(12) 0.0212(14) 0.0107(13)
C14 0.0299(16) 0.0289(16) 0.051(2) 0.0074(14) 0.0240(15) 0.0133(13)
C15 0.0198(13) 0.0272(15) 0.0352(16) 0.0070(12) 0.0128(12) 0.0064(11)
C16 0.0181(12) 0.0185(12) 0.0246(13) 0.0043(10) 0.0100(10) 0.0033(10)
C17 0.0188(12) 0.0172(12) 0.0168(12) 0.0031(9) 0.0058(9) 0.0036(9)
C18 0.0336(16) 0.0286(15) 0.0230(14) -0.0112(11) 0.0008(12) 0.0076(12)
C19 0.0115(11) 0.046(2) 0.0302(15) -0.0035(13) 0.0040(10) -0.0070(12)
N21 0.0178(10) 0.0187(10) 0.0150(9) -0.0009(9) 0.0016(8) -0.0008(9)
N24 0.0149(10) 0.0197(11) 0.0222(11) 0.0000(8) -0.0007(8) 0.0000(8)
N27 0.0509(17) 0.0249(13) 0.0211(12) -0.0076(10) 0.0092(12) -0.0156(12)
O21 0.0186(9) 0.0406(12) 0.0185(9) 0.0013(9) 0.0042(7) -0.0033(9)
O22 0.0173(8) 0.0318(11) 0.0187(9) -0.0018(8) 0.0016(7) 0.0006(8)
O23 0.0276(10) 0.0351(12) 0.0116(8) 0.0012(8) 0.0012(7) 0.0012(8)
O24 0.0309(11) 0.0228(10) 0.0184(9) -0.0015(8) 0.0015(8) -0.0052(8)
O25 0.0261(10) 0.0263(10) 0.0176(9) -0.0003(8) -0.0013(8) -0.0061(8)
O26 0.0343(12) 0.0185(10) 0.0344(12) 0.0032(9) -0.0008(10) -0.0053(8)
O27 0.0253(11) 0.0449(14) 0.0291(12) 0.0045(10) -0.0017(9) -0.0161(10)
O28 0.0397(13) 0.0222(10) 0.0287(11) 0.0023(8) 0.0104(10) 0.0039(9)
O29 0.099(2) 0.0275(13) 0.0467(16) -0.0044(11) 0.0342(17) -0.0272(14)
O30 0.0273(10) 0.0256(11) 0.0219(10) -0.0006(8) 0.0076(8) -0.0037(8)

loop_
_atom_type_symbol
_atom_type_scat_dispersion_real
_atom_type_scat_dispersion_imag
_atom_type_scat_Cromer_Mann_a1
_atom_type_scat_Cromer_Mann_b1
_atom_type_scat_Cromer_Mann_a2
_atom_type_scat_Cromer_Mann_b2
_atom_type_scat_Cromer_Mann_a3
_atom_type_scat_Cromer_Mann_b3
_atom_type_scat_Cromer_Mann_a4
_atom_type_scat_Cromer_Mann_b4
_atom_type_scat_Cromer_Mann_c
_atom_type_scat_source
C 0.0033 0.0016 2.3100 20.8439 1.0200 10.2075 1.5886 0.5687 0.8650 51.6512 0.2156 'International Tables Vol C 4.2.6.8 and 6.1.1.4'
H 0.0000 0.0000 0.4930 10.5109 0.3229 26.1257 0.1402 3.1424 0.0408 57.7998 0.0030 'International Tables Vol C 4.2.6.8 and 6.1.1.4'
O 0.0106 0.0060 3.0485 13.2771 2.2868 5.7011 1.5463 0.3239 0.8670 32.9089 0.2508 'International Tables Vol C 4.2.6.8 and 6.1.1.4'
Zn 0.2839 1.4301 14.0743 3.2655 7.0318 0.2333 5.1652 10.3163 2.4100 58.7097 1.3041 'International Tables Vol C 4.2.6.8 and 6.1.1.4'
Dy -0.1892 4.4098 26.5070 2.1802 17.6383 0.2022 14.5596 12.1899 2.9658 111.8740 4.2973 'International Tables Vol C 4.2.6.8 and 6.1.1.4'
n 0.0061 0.0033 12.2126 0.0057 3.1322 9.8933 2.0125 28.9975 1.1663 0.5826 -11.5290 'International Tables Vol C 4.2.6.8 and 6.1.1.4'

loop_
_geom_angle_atom_site_label_1
_geom_angle_atom_site_label_2
_geom_angle_atom_site_label_3
_geom_angle
_geom_angle_publ_flag
Zn1 N1 C7 123.42(19) yes
Zn1 N1 C8 121.1(2) yes
C7 N1 C8 115.4(2) yes
Zn1 N2 C10 119.8(2) yes
Zn1 N2 C11 122.6(2) yes
C10 N2 C11 117.1(3) yes
Dy1 O1 C2 119.29(15) yes
Dy1 O1 C18 125.55(16) yes
C2 O1 C18 115.1(2) yes
Dy1 O2 Zn1 108.07(7) yes
Dy1 O2 C1 125.11(16) yes
Zn1 O2 C1 124.21(16) yes
Dy1 O3 Zn1 109.39(8) yes
Dy1 O3 C17 124.93(16) yes
Zn1 O3 C17 121.23(16) yes
Dy1 O4 C16 117.62(15) yes
Dy1 O4 C19 126.74(17) yes
C16 O4 C19 115.3(2) yes
O1 Dy1 O4 146.16(7) yes
O1 Dy1 O2 63.94(6) yes
O4 Dy1 O2 125.12(6) yes
O1 Dy1 O3 128.64(6) yes
O4 Dy1 O3 65.05(6) yes
O2 Dy1 O3 65.67(6) yes
O1 Dy1 O21 106.54(6) yes
O4 Dy1 O21 66.07(6) yes
O2 Dy1 O21 168.78(6) yes
O3 Dy1 O21 124.57(7) yes
O1 Dy1 O22 70.55(6) yes
O4 Dy1 O22 115.10(6) yes
O2 Dy1 O22 119.42(6) yes
O3 Dy1 O22 148.32(7) yes
O21 Dy1 O22 49.65(6) yes
O1 Dy1 O24 76.72(7) yes
O4 Dy1 O24 76.94(7) yes
O2 Dy1 O24 71.01(7) yes
O3 Dy1 O24 78.44(7) yes
O21 Dy1 O24 113.82(7) yes
O1 Dy1 O25 69.58(7) yes
O4 Dy1 O25 77.45(7) yes
O2 Dy1 O25 111.81(7) yes
O3 Dy1 O25 123.03(7) yes
O21 Dy1 O25 67.73(7) yes
O1 Dy1 O27 86.15(8) yes
O4 Dy1 O27 127.56(8) yes
O2 Dy1 O27 70.20(7) yes
O3 Dy1 O27 86.05(8) yes
O21 Dy1 O27 104.31(7) yes
O1 Dy1 O28 131.26(7) yes
O4 Dy1 O28 78.65(7) yes
O2 Dy1 O28 112.72(7) yes
O3 Dy1 O28 77.95(7) yes
O21 Dy1 O28 68.32(8) yes
O22 Dy1 O24 133.22(7) yes
O22 Dy1 O25 85.65(7) yes
O24 Dy1 O25 51.44(6) yes
O22 Dy1 O27 68.93(7) yes
O24 Dy1 O27 141.21(7) yes
O25 Dy1 O27 149.76(8) yes
O22 Dy1 O28 71.42(7) yes
O24 Dy1 O28 151.43(7) yes
O25 Dy1 O28 135.45(7) yes
O27 Dy1 O28 52.01(8) yes
O3 Zn1 N2 89.43(9) yes
O3 Zn1 N1 160.20(9) yes
N2 Zn1 N1 97.72(10) yes
O3 Zn1 O2 76.43(7) yes
N2 Zn1 O2 156.28(9) yes
N1 Zn1 O2 90.30(9) yes
O3 Zn1 O30 94.32(8) yes
N2 Zn1 O30 103.42(9) yes
N1 Zn1 O30 101.86(9) yes
O2 Zn1 O30 96.64(8) yes
O2 C1 C2 118.4(2) yes
O2 C1 C6 124.2(2) yes
C2 C1 C6 117.4(2) yes
C1 C2 O1 113.1(2) yes
C1 C2 C3 122.2(2) yes
O1 C2 C3 124.6(2) yes
C2 C3 C4 119.5(3) yes
C2 C3 H31 120.2 no
C4 C3 H31 120.3 no
C3 C4 C5 120.2(3) yes
C3 C4 H41 120.6 no
C5 C4 H41 119.1 no
C4 C5 C6 120.9(3) yes
C4 C5 H51 120.9 no
C6 C5 H51 118.1 no
C5 C6 C1 119.6(3) yes
C5 C6 C7 116.3(2) yes
C1 C6 C7 124.1(2) yes
C6 C7 N1 127.5(2) yes
C6 C7 H71 115.4 no
N1 C7 H71 117.1 no
N1 C8 C9 113.3(3) yes
N1 C8 H81 112.3 no
C9 C8 H81 107.9 no
N1 C8 H82 107.9 no
C9 C8 H82 107.4 no
H81 C8 H82 107.8 no
C8 C9 C10 113.9(3) yes
C8 C9 H91 110.2 no
C10 C9 H91 108.7 no
C8 C9 H92 107.9 no
C10 C9 H92 107.2 no
H91 C9 H92 108.8 no
C9 C10 N2 112.3(3) yes
C9 C10 H101 109.0 no
N2 C10 H101 109.7 no
C9 C10 H102 107.7 no
N2 C10 H102 108.3 no
H101 C10 H102 109.8 no
N2 C11 C12 127.4(3) yes
N2 C11 H111 116.7 no
C12 C11 H111 115.9 no
C11 C12 C13 116.9(3) yes
C11 C12 C17 124.0(3) yes
C13 C12 C17 119.1(3) yes
C12 C13 C14 121.3(3) yes
C12 C13 H131 119.6 no
C14 C13 H131 119.1 no
C13 C14 C15 120.3(3) yes
C13 C14 H141 120.5 no
C15 C14 H141 119.2 no
C14 C15 C16 119.1(3) yes
C14 C15 H151 119.4 no
C16 C15 H151 121.5 no
O4 C16 C15 124.3(3) yes
O4 C16 C17 113.6(2) yes
C15 C16 C17 122.1(3) yes
C12 C17 C16 118.0(2) yes
C12 C17 O3 123.8(2) yes
C16 C17 O3 118.2(2) yes
O1 C18 H181 108.3 no
O1 C18 H182 109.6 no
H181 C18 H182 110.5 no
O1 C18 H183 108.6 no
H181 C18 H183 109.8 no
H182 C18 H183 110.0 no
O4 C19 H191 109.0 no
O4 C19 H192 111.1 no
H191 C19 H192 108.4 no
O4 C19 H193 111.2 no
H191 C19 H193 107.6 no
H192 C19 H193 109.4 no
O21 N21 O22 117.1(2) yes
O21 N21 O23 121.4(2) yes
O22 N21 O23 121.5(2) yes
O24 N24 O25 115.3(2) yes
O24 N24 O26 122.1(2) yes
O25 N24 O26 122.7(2) yes
O27 N27 O28 115.8(2) yes
O27 N27 O29 121.9(3) yes
O28 N27 O29 122.2(3) yes
Dy1 O21 N21 95.12(14) yes
Dy1 O22 N21 97.67(14) yes
Dy1 O24 N24 96.13(15) yes
Dy1 O25 N24 96.36(15) yes
Dy1 O27 N27 96.43(17) yes
Dy1 O28 N27 95.51(18) yes

loop_
_geom_bond_atom_site_label_1
_geom_bond_atom_site_label_2
_geom_bond_distance
_geom_bond_publ_flag
N1 Zn1 2.036(2) yes
N1 C7 1.274(4) yes
N1 C8 1.479(4) yes
N2 Zn1 2.042(2) yes
N2 C10 1.475(4) yes
N2 C11 1.276(4) yes
O1 Dy1 2.5108(18) yes
O1 C2 1.379(3) yes
O1 C18 1.447(3) yes
O2 Dy1 2.3522(17) yes
O2 Zn1 2.0265(18) yes
O2 C1 1.313(3) yes
O3 Dy1 2.2966(18) yes
O3 Zn1 2.0487(18) yes
O3 C17 1.325(3) yes
O4 Dy1 2.4959(18) yes
O4 C16 1.382(3) yes
O4 C19 1.436(3) yes
Dy1 O21 2.566(2) yes
Dy1 O22 2.5078(19) yes
Dy1 O24 2.471(2) yes
Dy1 O25 2.472(2) yes
Dy1 O27 2.430(2) yes
Dy1 O28 2.447(2) yes
Zn1 O30 2.071(2) yes
C1 C2 1.410(4) yes
C1 C6 1.409(3) yes
C2 C3 1.372(4) yes
C3 C4 1.394(4) yes
C3 H31 0.936 no
C4 C5 1.364(5) yes
C4 H41 0.927 no
C5 C6 1.413(4) yes
C5 H51 0.929 no
C6 C7 1.442(4) yes
C7 H71 0.944 no
C8 C9 1.510(5) yes
C8 H81 0.949 no
C8 H82 0.976 no
C9 C10 1.508(5) yes
C9 H91 0.969 no
C9 H92 0.969 no
C10 H101 0.978 no
C10 H102 0.967 no
C11 C12 1.444(4) yes
C11 H111 0.945 no
C12 C13 1.400(4) yes
C12 C17 1.407(4) yes
C13 C14 1.365(5) yes
C13 H131 0.929 no
C14 C15 1.390(5) yes
C14 H141 0.930 no
C15 C16 1.374(4) yes
C15 H151 0.935 no
C16 C17 1.402(4) yes
C18 H181 0.958 no
C18 H182 0.971 no
C18 H183 0.965 no
C19 H191 0.963 no
C19 H192 0.969 no
C19 H193 0.966 no
N21 O21 1.244(3) yes
N21 O22 1.254(3) yes
N21 O23 1.232(3) yes
N24 O24 1.274(3) yes
N24 O25 1.265(3) yes
N24 O26 1.208(3) yes
N27 O27 1.260(4) yes
N27 O28 1.264(4) yes
N27 O29 1.217(4) yes
